data_7121997
loop_
_publ_author_name
'Mishra, Manish Kumar'
'Kadambi, Sourabh B.'
'Ramamurty, Upadrasta'
'Ghosh, Soumyajit'

_publ_section_title
;
 Elastic flexibility tuning via interaction factor modulation in molecular
 crystals.
;
_journal_issue 65
_journal_name_full 'Chemical communications (Cambridge, England)'
_journal_page_first 9047
_journal_page_last 9050
_journal_paper_doi 10.1039/c8cc04132f
_journal_volume 54
_journal_year 2018
_chemical_formula_sum 'C16 H15 Cl2 N O3'
_chemical_formula_weight 340.19
_space_group_crystal_system orthorhombic
_space_group_IT_number 33
_space_group_name_Hall 'P 2c -2n'
_space_group_name_H-M_alt 'P n a 21'
_symmetry_space_group_name_Hall 'P 2c -2n'
_symmetry_space_group_name_H-M 'P n a 21'
_atom_sites_solution_hydrogens mixed
_audit_creation_method SHELXL-2016/6
_audit_update_record
;
2018-05-02 deposited with the CCDC.
2018-07-18 downloaded from the CCDC.
;
_cell_angle_alpha 90
_cell_angle_beta 90
_cell_angle_gamma 90
_cell_formula_units_Z 4
_cell_length_a 27.733
_cell_length_b 4.024
_cell_length_c 13.705
_cell_measurement_reflns_used 3167
_cell_measurement_temperature 100(2)
_cell_measurement_theta_max 27.471
_cell_measurement_theta_min 1.6
_cell_volume 1529.445
_computing_structure_refinement 'SHELXL-2016/6 (Sheldrick, 2016)'
_diffrn_ambient_temperature 100(2)
_diffrn_measured_fraction_theta_full 0.999
_diffrn_measured_fraction_theta_max 0.993
_diffrn_measurement_device_type 'Bruker P4'
_diffrn_measurement_method '\w scans'
_diffrn_radiation_type MoK\a
_diffrn_radiation_wavelength 0.71073
_diffrn_reflns_av_R_equivalents 0.0706
_diffrn_reflns_av_unetI/netI 0.0629
_diffrn_reflns_Laue_measured_fraction_full 0.999
_diffrn_reflns_Laue_measured_fraction_max 0.993
_diffrn_reflns_limit_h_max 36
_diffrn_reflns_limit_h_min -35
_diffrn_reflns_limit_k_max 5
_diffrn_reflns_limit_k_min -5
_diffrn_reflns_limit_l_max 17
_diffrn_reflns_limit_l_min -17
_diffrn_reflns_number 14617
_diffrn_reflns_point_group_measured_fraction_full 0.999
_diffrn_reflns_point_group_measured_fraction_max 0.992
_diffrn_reflns_theta_full 25.242
_diffrn_reflns_theta_max 27.471
_diffrn_reflns_theta_min 1.469
_diffrn_source 'sealed tube'
_exptl_absorpt_coefficient_mu 0.436
_exptl_absorpt_correction_type multi-scan
_exptl_absorpt_process_details 'North et al., 1968'
_exptl_crystal_colour Colorless
_exptl_crystal_density_diffrn 1.477
_exptl_crystal_density_method none
_exptl_crystal_description Acicular
_exptl_crystal_F_000 704
_exptl_crystal_size_max 0.500
_exptl_crystal_size_mid 0.030
_exptl_crystal_size_min 0.020
_exptl_transmission_factor_max 0.991
_exptl_transmission_factor_min 0.984
_refine_diff_density_max 0.229
_refine_diff_density_min -0.246
_refine_diff_density_rms 0.068
_refine_ls_abs_structure_details
;
 Flack x determined using 1315 quotients [(I+)-(I-)]/[(I+)+(I-)]
 (Parsons, Flack and Wagner, Acta Cryst. B69 (2013) 249-259).
;
_refine_ls_abs_structure_Flack 0.04(4)
_refine_ls_extinction_method none
_refine_ls_goodness_of_fit_ref 1.161
_refine_ls_hydrogen_treatment mixed
_refine_ls_matrix_type full
_refine_ls_number_parameters 200
_refine_ls_number_reflns 3489
_refine_ls_number_restraints 1
_refine_ls_restrained_S_all 1.161
_refine_ls_R_factor_all 0.0488
_refine_ls_R_factor_gt 0.0422
_refine_ls_shift/su_max 0.001
_refine_ls_shift/su_mean 0.000
_refine_ls_structure_factor_coef Fsqd
_refine_ls_weighting_details 'w=1/[\s^2^(Fo^2^)+(0.0607P)^2^+0.1702P] where P=(Fo^2^+2Fc^2^)/3'
_refine_ls_weighting_scheme calc
_refine_ls_wR_factor_gt 0.1087
_refine_ls_wR_factor_ref 0.1378
_reflns_Friedel_coverage 0.917
_reflns_Friedel_fraction_full 0.998
_reflns_Friedel_fraction_max 0.992
_reflns_number_gt 3167
_reflns_number_total 3489
_reflns_threshold_expression 'I > 2\s(I)'
_cod_data_source_file c8cc04132f3.cif
_cod_data_source_block C16H15Cl2NO3-EC4
_cod_depositor_comments 'Adding full bibliography for 7121996--7121999.cif.'
_cod_original_cell_volume 1529.4
_cod_database_code 7121997
_shelx_shelxl_version_number 2016/6
_shelx_space_group_comment
;
The symmetry employed for this shelxl refinement is uniquely defined
by the following loop, which should always be used as a source of
symmetry information in preference to the above space-group names.
They are only intended as comments.
;
_shelx_estimated_absorpt_t_min 0.812
_shelx_estimated_absorpt_t_max 0.991

loop_
_space_group_symop_operation_xyz
'x, y, z'
'-x, -y, z+1/2'
'-x+1/2, y+1/2, z+1/2'
'x+1/2, -y+1/2, z'

loop_
_atom_site_label
_atom_site_type_symbol
_atom_site_fract_x
_atom_site_fract_y
_atom_site_fract_z
_atom_site_U_iso_or_equiv
_atom_site_adp_type
_atom_site_occupancy
_atom_site_site_symmetry_order
_atom_site_calc_flag
_atom_site_refinement_flags_posn
_atom_site_refinement_flags_adp
Cl1 Cl 0.27984(4) 0.0009(3) 0.44048(10) 0.0358(3) Uani 1 1 d . .
Cl2 Cl 0.18017(4) 0.3403(4) 0.38501(9) 0.0398(3) Uani 1 1 d . .
O1 O 0.07783(12) -0.0035(8) 1.1587(2) 0.0273(7) Uani 1 1 d . .
O3 O -0.02556(10) 0.5426(8) 0.9419(2) 0.0261(7) Uani 1 1 d . .
O2 O -0.00339(11) 0.3277(8) 1.1215(2) 0.0241(7) Uani 1 1 d . .
C4 C 0.09444(14) 0.1831(10) 0.8973(3) 0.0203(8) Uani 1 1 d . .
C5 C 0.05168(15) 0.3538(10) 0.8777(3) 0.0223(8) Uani 1 1 d . .
H5 H 0.045651 0.440166 0.815909 0.027 Uiso 1 1 calc R U
N1 N 0.13258(13) 0.2992(9) 0.7420(3) 0.0236(8) Uani 1 1 d . .
C13 C 0.15964(16) 0.3029(11) 0.5763(3) 0.0238(9) Uani 1 1 d . .
H13 H 0.130455 0.401957 0.559851 0.029 Uiso 1 1 calc R U
C6 C 0.01843(14) 0.3917(10) 0.9523(3) 0.0201(8) Uani 1 1 d . .
C1 C 0.02804(16) 0.2698(11) 1.0463(3) 0.0213(9) Uani 1 1 d . .
C2 C 0.07136(15) 0.1021(11) 1.0647(3) 0.0212(9) Uani 1 1 d . .
C10 C 0.24730(17) 0.0209(11) 0.6250(4) 0.0283(10) Uani 1 1 d . .
H10 H 0.276779 -0.074278 0.641267 0.034 Uiso 1 1 calc R U
C3 C 0.10413(15) 0.0536(11) 0.9898(3) 0.0212(9) Uani 1 1 d . .
H3 H 0.132423 -0.064400 1.001016 0.025 Uiso 1 1 calc R U
C12 C 0.19317(17) 0.2343(12) 0.5043(3) 0.0254(9) Uani 1 1 d . .
C11 C 0.23727(16) 0.0943(12) 0.5285(3) 0.0260(10) Uani 1 1 d . .
C16 C -0.03748(17) 0.6666(12) 0.8472(3) 0.0266(10) Uani 1 1 d . .
H16A H -0.068926 0.766190 0.848984 0.040 Uiso 1 1 calc R U
H16B H -0.014143 0.830137 0.827943 0.040 Uiso 1 1 calc R U
H16C H -0.037385 0.486919 0.801163 0.040 Uiso 1 1 calc R U
C14 C 0.12203(17) -0.1687(12) 1.1803(4) 0.0309(10) Uani 1 1 d . .
H14A H 0.122515 -0.230792 1.247874 0.046 Uiso 1 1 calc R U
H14B H 0.124800 -0.364156 1.140497 0.046 Uiso 1 1 calc R U
H14C H 0.148558 -0.022273 1.166888 0.046 Uiso 1 1 calc R U
C9 C 0.21410(16) 0.0871(13) 0.6973(4) 0.0270(9) Uani 1 1 d . .
H9 H 0.221446 0.040587 0.762038 0.032 Uiso 1 1 calc R U
C8 C 0.16935(16) 0.2244(11) 0.6730(3) 0.0223(9) Uani 1 1 d . .
C15 C -0.04524(17) 0.1161(12) 1.1211(4) 0.0321(11) Uani 1 1 d . .
H15A H -0.065488 0.170634 1.175628 0.048 Uiso 1 1 calc R U
H15B H -0.062846 0.148288 1.061555 0.048 Uiso 1 1 calc R U
H15C H -0.035299 -0.111880 1.125912 0.048 Uiso 1 1 calc R U
C7 C 0.13077(15) 0.1266(11) 0.8204(3) 0.0224(9) Uani 1 1 d . .
H7 H 0.153004 -0.046100 0.833302 0.046(17) Uiso 1 1 d . .

loop_
_atom_site_aniso_label
_atom_site_aniso_U_11
_atom_site_aniso_U_22
_atom_site_aniso_U_33
_atom_site_aniso_U_23
_atom_site_aniso_U_13
_atom_site_aniso_U_12
Cl1 0.0291(6) 0.0431(7) 0.0352(6) -0.0050(5) 0.0136(5) 0.0017(5)
Cl2 0.0352(6) 0.0620(9) 0.0223(5) 0.0068(6) 0.0019(5) 0.0021(6)
O1 0.0272(16) 0.036(2) 0.0187(15) 0.0044(13) -0.0003(12) 0.0059(14)
O3 0.0207(14) 0.0371(17) 0.0204(14) 0.0019(15) -0.0003(14) 0.0061(13)
O2 0.0246(16) 0.0300(16) 0.0177(15) -0.0031(13) 0.0040(12) -0.0014(13)
C4 0.0196(19) 0.022(2) 0.019(2) -0.0039(17) 0.0025(17) -0.0043(15)
C5 0.023(2) 0.026(2) 0.0179(19) -0.0014(18) -0.0008(17) -0.0032(17)
N1 0.0214(18) 0.0268(19) 0.0226(18) -0.0021(16) 0.0045(14) 0.0009(15)
C13 0.020(2) 0.028(2) 0.024(2) 0.0035(19) 0.0006(17) 0.0008(17)
C6 0.0186(18) 0.0229(19) 0.0188(19) -0.0024(17) 0.0001(16) -0.0015(15)
C1 0.021(2) 0.026(2) 0.017(2) -0.0035(17) 0.0018(15) -0.0009(17)
C2 0.023(2) 0.0215(19) 0.019(2) -0.0015(17) -0.0010(16) -0.0030(16)
C10 0.021(2) 0.033(2) 0.031(2) 0.001(2) -0.0005(19) 0.0061(19)
C3 0.0191(19) 0.021(2) 0.023(2) 0.0008(18) 0.0003(16) -0.0019(16)
C12 0.025(2) 0.032(2) 0.019(2) 0.0020(19) 0.0034(17) -0.0031(18)
C11 0.021(2) 0.027(2) 0.031(2) -0.0019(19) 0.0049(18) -0.0016(18)
C16 0.024(2) 0.033(2) 0.023(2) 0.0040(19) -0.0048(17) 0.0015(18)
C14 0.025(2) 0.035(3) 0.033(3) 0.005(2) -0.0041(19) 0.002(2)
C9 0.021(2) 0.036(2) 0.025(2) 0.002(2) 0.0009(17) 0.0016(19)
C8 0.021(2) 0.024(2) 0.022(2) -0.0018(17) 0.0043(17) -0.0006(17)
C15 0.030(3) 0.028(2) 0.038(3) -0.001(2) 0.015(2) -0.002(2)
C7 0.021(2) 0.023(2) 0.023(2) -0.0041(18) -0.0003(17) -0.0025(16)

loop_
_atom_type_symbol
_atom_type_description
_atom_type_scat_dispersion_real
_atom_type_scat_dispersion_imag
_atom_type_scat_source
C C 0.0033 0.0016 'International Tables Vol C Tables 4.2.6.8 and 6.1.1.4'
H H 0.0000 0.0000 'International Tables Vol C Tables 4.2.6.8 and 6.1.1.4'
N N 0.0061 0.0033 'International Tables Vol C Tables 4.2.6.8 and 6.1.1.4'
O O 0.0106 0.0060 'International Tables Vol C Tables 4.2.6.8 and 6.1.1.4'
Cl Cl 0.1484 0.1585 'International Tables Vol C Tables 4.2.6.8 and 6.1.1.4'

loop_
_geom_angle_atom_site_label_1
_geom_angle_atom_site_label_2
_geom_angle_atom_site_label_3
_geom_angle
C2 O1 C14 116.9(4)
C6 O3 C16 117.1(3)
C1 O2 C15 114.2(3)
C5 C4 C3 121.4(4)
C5 C4 C7 121.2(4)
C3 C4 C7 117.3(4)
C6 C5 C4 118.5(4)
C7 N1 C8 118.1(4)
C12 C13 C8 120.3(4)
O3 C6 C5 124.3(4)
O3 C6 C1 114.8(4)
C5 C6 C1 120.9(4)
O2 C1 C2 119.4(4)
O2 C1 C6 120.7(4)
C2 C1 C6 119.8(4)
O1 C2 C3 124.6(4)
O1 C2 C1 115.6(4)
C3 C2 C1 119.8(4)
C9 C10 C11 120.7(4)
C2 C3 C4 119.6(4)
C13 C12 C11 120.2(4)
C13 C12 Cl2 119.0(4)
C11 C12 Cl2 120.7(4)
C10 C11 C12 119.5(4)
C10 C11 Cl1 118.9(4)
C12 C11 Cl1 121.6(4)
C10 C9 C8 119.9(4)
C13 C8 C9 119.2(4)
C13 C8 N1 116.5(4)
C9 C8 N1 124.2(4)
N1 C7 C4 122.8(4)

loop_
_geom_bond_atom_site_label_1
_geom_bond_atom_site_label_2
_geom_bond_distance
Cl1 C11 1.730(5)
Cl2 C12 1.728(5)
O1 C2 1.368(5)
O1 C14 1.426(6)
O3 C6 1.370(5)
O3 C16 1.428(5)
O2 C1 1.370(5)
O2 C15 1.440(5)
C4 C5 1.397(6)
C4 C3 1.397(6)
C4 C7 1.475(6)
C5 C6 1.386(6)
N1 C7 1.281(6)
N1 C8 1.423(5)
C13 C12 1.383(6)
C13 C8 1.389(6)
C6 C1 1.403(6)
C1 C2 1.401(6)
C2 C3 1.385(6)
C10 C9 1.378(7)
C10 C11 1.382(7)
C12 C11 1.387(6)
C9 C8 1.398(6)
